data_7130355
loop_
_publ_author_name
'Bischoff, Inga-Alexandra'
'Morgenstern, Bernd'
'Sch\"afer, Andr\'e'

_publ_section_title
;
 Heavier N-heterocyclic half-sandwich tetrylenes
;
_journal_name_full 'Chemical Communications'
_journal_paper_doi 10.1039/D2CC03107H
_journal_year 2022
_chemical_formula_moiety 'C15 H27 N Pb Si'
_chemical_formula_sum 'C15 H27 N Pb Si'
_chemical_formula_weight 456.65
_chemical_properties_physical Air-sensitive,Moisture-sensitive
_space_group_crystal_system monoclinic
_space_group_IT_number 14
_space_group_name_Hall '-P 2ybc'
_space_group_name_H-M_alt 'P 1 21/c 1'
_atom_sites_solution_hydrogens geom
_atom_sites_solution_primary direct
_atom_sites_solution_secondary difmap
_audit_creation_method SHELXL-2018/3
_audit_update_record
;
2022-07-04 deposited with the CCDC.	2022-07-12 downloaded from the CCDC.
;
_cell_angle_alpha 90
_cell_angle_beta 104.5410(10)
_cell_angle_gamma 90
_cell_formula_units_Z 8
_cell_length_a 10.7347(2)
_cell_length_b 18.9400(4)
_cell_length_c 17.5783(4)
_cell_measurement_reflns_used 9987
_cell_measurement_temperature 133(2)
_cell_measurement_theta_max 27.88
_cell_measurement_theta_min 2.29
_cell_volume 3459.46(13)
_computing_cell_refinement 'SAINT V8.40A (Bruker Nano, Inc., 2019)'
_computing_data_collection 'APEX 3 (Bruker Nano, Inc., 2019)'
_computing_data_reduction 'SAINT V8.40A (Bruker Nano, Inc., 2019)'
_computing_molecular_graphics 'DIAMOND, (Brandenburg, 2018)'
_computing_publication_material 'SHELXL-2018/3 (Sheldrick, 2018)'
_computing_structure_refinement
;
SHELXL-2018/3 (Sheldrick, 2018),                                              
SHELXLe Rev 1000 (Huebschle et al., 2011)
;
_computing_structure_solution 'SHELXT 2018/2 (Sheldrick, 2018)'
_diffrn_ambient_temperature 133(2)
_diffrn_measured_fraction_theta_full 1.000
_diffrn_measured_fraction_theta_max 1.000
_diffrn_measurement_device_type 'Bruker AXS D8 Venture, Photon II'
_diffrn_measurement_method '\f and \w scans'
_diffrn_radiation_type MoK\a
_diffrn_radiation_wavelength 0.71073
_diffrn_reflns_av_R_equivalents 0.0350
_diffrn_reflns_av_unetI/netI 0.0202
_diffrn_reflns_Laue_measured_fraction_full 1.000
_diffrn_reflns_Laue_measured_fraction_max 1.000
_diffrn_reflns_limit_h_max 14
_diffrn_reflns_limit_h_min -13
_diffrn_reflns_limit_k_max 24
_diffrn_reflns_limit_k_min -24
_diffrn_reflns_limit_l_max 22
_diffrn_reflns_limit_l_min -23
_diffrn_reflns_number 57554
_diffrn_reflns_point_group_measured_fraction_full 1.000
_diffrn_reflns_point_group_measured_fraction_max 1.000
_diffrn_reflns_theta_full 25.242
_diffrn_reflns_theta_max 27.890
_diffrn_reflns_theta_min 2.151
_diffrn_source 'INCOATEC I\^A?S microfocus sealed tube'
_exptl_absorpt_coefficient_mu 9.809
_exptl_absorpt_correction_T_max 0.7456
_exptl_absorpt_correction_T_min 0.5699
_exptl_absorpt_correction_type multi-scan
_exptl_absorpt_process_details
;
 SADABS 2016/2: Krause, L., Herbst-Irmer, R., Sheldrick G.M. & Stalke D.,
 J. Appl. Cryst. 48 (2015) 3-10
;
_exptl_crystal_colour red
_exptl_crystal_density_diffrn 1.754
_exptl_crystal_density_meas ?
_exptl_crystal_description block
_exptl_crystal_F_000 1760
_exptl_crystal_recrystallization_method 'Re-crystallisation from solvent: n-Hexane'
_exptl_crystal_size_max 0.149
_exptl_crystal_size_mid 0.135
_exptl_crystal_size_min 0.100
_refine_diff_density_max 0.628
_refine_diff_density_min -0.584
_refine_diff_density_rms 0.086
_refine_ls_extinction_method none
_refine_ls_goodness_of_fit_ref 1.026
_refine_ls_hydrogen_treatment constr
_refine_ls_matrix_type full
_refine_ls_number_parameters 344
_refine_ls_number_reflns 8246
_refine_ls_number_restraints 0
_refine_ls_restrained_S_all 1.026
_refine_ls_R_factor_all 0.0218
_refine_ls_R_factor_gt 0.0169
_refine_ls_shift/su_max 0.002
_refine_ls_shift/su_mean 0.000
_refine_ls_structure_factor_coef Fsqd
_refine_ls_weighting_details 'w=1/[\s^2^(Fo^2^)+(0.0106P)^2^+3.2959P] where P=(Fo^2^+2Fc^2^)/3'
_refine_ls_weighting_scheme calc
_refine_ls_wR_factor_gt 0.0336
_refine_ls_wR_factor_ref 0.0349
_reflns_Friedel_coverage 0.000
_reflns_number_gt 7379
_reflns_number_total 8246
_reflns_threshold_expression 'I > 2\s(I)'
_cod_data_source_file d2cc03107h3.cif
_cod_data_source_block sh4573_a
_cod_depositor_comments
;
The following automatic conversions were performed:

data item '_exptl_crystal_density_meas' value 'not measured' was
changed to '?' -- the value is perceived as not measured.

Automatic conversion script
Id: cif_fix_values 7556 2019-12-06 15:28:31Z antanas 
;
_cod_original_sg_symbol_H-M 'P 21/c'
_cod_database_code 7130355
_shelx_shelxl_version_number 2018/3
_shelx_space_group_comment
;
The symmetry employed for this shelxl refinement is uniquely defined
by the following loop, which should always be used as a source of
symmetry information in preference to the above space-group names.
They are only intended as comments.
;
_shelx_estimated_absorpt_t_min 0.323
_shelx_estimated_absorpt_t_max 0.440

loop_
_space_group_symop_operation_xyz
'x, y, z'
'-x, y+1/2, -z+1/2'
'-x, -y, -z'
'x, -y-1/2, z-1/2'

loop_
_atom_site_label
_atom_site_type_symbol
_atom_site_fract_x
_atom_site_fract_y
_atom_site_fract_z
_atom_site_U_iso_or_equiv
_atom_site_adp_type
_atom_site_occupancy
_atom_site_site_symmetry_order
_atom_site_calc_flag
_atom_site_refinement_flags_posn
_atom_site_refinement_flags_adp
_atom_site_refinement_flags_occupancy
_atom_site_disorder_assembly
_atom_site_disorder_group
Pb1 Pb 0.57443(2) 0.14773(2) 0.38008(2) 0.01964(3) Uani 1 1 d . . . . .
Si1 Si 0.63693(7) 0.30002(3) 0.43751(4) 0.01966(13) Uani 1 1 d . . . . .
N1 N 0.7170(2) 0.22071(10) 0.45281(12) 0.0204(4) Uani 1 1 d . . . . .
C1 C 0.4913(2) 0.27105(12) 0.35997(14) 0.0181(5) Uani 1 1 d . . . . .
C2 C 0.4879(2) 0.25950(12) 0.27782(14) 0.0188(5) Uani 1 1 d . . . . .
C3 C 0.3641(3) 0.23590(13) 0.23910(15) 0.0230(5) Uani 1 1 d . . . . .
C4 C 0.2913(2) 0.22854(13) 0.29531(16) 0.0243(5) Uani 1 1 d . . . . .
C5 C 0.3664(2) 0.24881(12) 0.36895(15) 0.0210(5) Uani 1 1 d . . . . .
C6 C 0.3238(3) 0.24534(15) 0.44419(17) 0.0308(6) Uani 1 1 d . . . . .
H6A H 0.291307 0.291647 0.455031 0.046 Uiso 1 1 calc R U . . .
H6B H 0.396959 0.232063 0.487550 0.046 Uiso 1 1 calc R U . . .
H6C H 0.255375 0.210070 0.438966 0.046 Uiso 1 1 calc R U . . .
C7 C 0.1555(3) 0.20068(16) 0.2775(2) 0.0380(7) Uani 1 1 d . . . . .
H7A H 0.095471 0.238157 0.253543 0.057 Uiso 1 1 calc R U . . .
H7B H 0.135929 0.184973 0.326325 0.057 Uiso 1 1 calc R U . . .
H7C H 0.146915 0.160801 0.241016 0.057 Uiso 1 1 calc R U . . .
C8 C 0.3149(3) 0.22223(16) 0.15268(17) 0.0377(7) Uani 1 1 d . . . . .
H8A H 0.256776 0.260497 0.128648 0.057 Uiso 1 1 calc R U . . .
H8B H 0.268188 0.177279 0.144647 0.057 Uiso 1 1 calc R U . . .
H8C H 0.387465 0.219990 0.128304 0.057 Uiso 1 1 calc R U . . .
C9 C 0.5916(3) 0.28076(14) 0.23824(16) 0.0267(6) Uani 1 1 d . . . . .
H9A H 0.579413 0.255361 0.188331 0.040 Uiso 1 1 calc R U . . .
H9B H 0.676179 0.269030 0.272446 0.040 Uiso 1 1 calc R U . . .
H9C H 0.586736 0.331712 0.228209 0.040 Uiso 1 1 calc R U . . .
C10 C 0.5920(3) 0.33813(17) 0.52531(17) 0.0361(7) Uani 1 1 d . . . . .
H10A H 0.524466 0.373698 0.508061 0.054 Uiso 1 1 calc R U . . .
H10B H 0.667724 0.360183 0.560112 0.054 Uiso 1 1 calc R U . . .
H10C H 0.560159 0.300436 0.553685 0.054 Uiso 1 1 calc R U . . .
C11 C 0.7241(3) 0.37449(15) 0.40326(19) 0.0370(7) Uani 1 1 d . . . . .
H11A H 0.761179 0.357877 0.360928 0.055 Uiso 1 1 calc R U . . .
H11B H 0.792966 0.391501 0.447182 0.055 Uiso 1 1 calc R U . . .
H11C H 0.663593 0.413046 0.383745 0.055 Uiso 1 1 calc R U . . .
C12 C 0.8435(3) 0.20256(15) 0.50450(17) 0.0285(6) Uani 1 1 d . . . . .
C13 C 0.8568(3) 0.12260(17) 0.5056(2) 0.0511(9) Uani 1 1 d . . . . .
H13A H 0.788997 0.101579 0.526667 0.077 Uiso 1 1 calc R U . . .
H13B H 0.941200 0.109289 0.538832 0.077 Uiso 1 1 calc R U . . .
H13C H 0.848668 0.105403 0.451988 0.077 Uiso 1 1 calc R U . . .
C14 C 0.9503(3) 0.2324(2) 0.4710(3) 0.0657(12) Uani 1 1 d . . . . .
H14A H 0.938696 0.215849 0.416834 0.099 Uiso 1 1 calc R U . . .
H14B H 1.033890 0.216349 0.502995 0.099 Uiso 1 1 calc R U . . .
H14C H 0.946964 0.284057 0.471613 0.099 Uiso 1 1 calc R U . . .
C15 C 0.8544(4) 0.2274(3) 0.5871(2) 0.0851(18) Uani 1 1 d . . . . .
H15A H 0.851793 0.279106 0.588056 0.128 Uiso 1 1 calc R U . . .
H15B H 0.936000 0.210919 0.621285 0.128 Uiso 1 1 calc R U . . .
H15C H 0.782674 0.208370 0.605920 0.128 Uiso 1 1 calc R U . . .
Pb2 Pb 0.34297(2) 0.40296(2) 0.27494(2) 0.02395(3) Uani 1 1 d . . . . .
Si2 Si 0.17369(6) 0.53450(3) 0.23284(4) 0.01799(13) Uani 1 1 d . . . . .
N2 N 0.2023(2) 0.47511(11) 0.30904(13) 0.0235(5) Uani 1 1 d . . . . .
C16 C 0.3161(2) 0.51291(12) 0.19280(14) 0.0181(5) Uani 1 1 d . . . . .
C17 C 0.4487(2) 0.52155(12) 0.24044(15) 0.0185(5) Uani 1 1 d . . . . .
C18 C 0.5324(2) 0.49162(12) 0.19893(16) 0.0220(5) Uani 1 1 d . . . . .
C19 C 0.4588(3) 0.46246(12) 0.12840(16) 0.0230(5) Uani 1 1 d . . . . .
C20 C 0.3275(3) 0.47367(12) 0.12435(15) 0.0219(5) Uani 1 1 d . . . . .
C21 C 0.2199(3) 0.44839(15) 0.05725(17) 0.0321(6) Uani 1 1 d . . . . .
H21A H 0.235825 0.463998 0.007365 0.048 Uiso 1 1 calc R U . . .
H21B H 0.138098 0.468016 0.062611 0.048 Uiso 1 1 calc R U . . .
H21C H 0.215916 0.396714 0.058109 0.048 Uiso 1 1 calc R U . . .
C22 C 0.5108(3) 0.42348(15) 0.06849(18) 0.0347(7) Uani 1 1 d . . . . .
H22A H 0.446346 0.423533 0.017898 0.052 Uiso 1 1 calc R U . . .
H22B H 0.530595 0.374689 0.085938 0.052 Uiso 1 1 calc R U . . .
H22C H 0.589306 0.446802 0.062587 0.052 Uiso 1 1 calc R U . . .
C23 C 0.6766(3) 0.49425(15) 0.22281(19) 0.0325(6) Uani 1 1 d . . . . .
H23A H 0.711303 0.447703 0.215073 0.049 Uiso 1 1 calc R U . . .
H23B H 0.705394 0.507544 0.278346 0.049 Uiso 1 1 calc R U . . .
H23C H 0.707198 0.529227 0.190638 0.049 Uiso 1 1 calc R U . . .
C24 C 0.4894(3) 0.56260(13) 0.31597(16) 0.0252(5) Uani 1 1 d . . . . .
H24A H 0.494559 0.612907 0.304077 0.038 Uiso 1 1 calc R U . . .
H24B H 0.573850 0.545950 0.346013 0.038 Uiso 1 1 calc R U . . .
H24C H 0.426172 0.555676 0.346993 0.038 Uiso 1 1 calc R U . . .
C25 C 0.0139(3) 0.52112(15) 0.16065(17) 0.0314(6) Uani 1 1 d . . . . .
H25A H 0.009736 0.549976 0.113811 0.047 Uiso 1 1 calc R U . . .
H25B H -0.055275 0.535179 0.184821 0.047 Uiso 1 1 calc R U . . .
H25C H 0.003674 0.471214 0.145650 0.047 Uiso 1 1 calc R U . . .
C26 C 0.1767(3) 0.63038(13) 0.25962(16) 0.0245(5) Uani 1 1 d . . . . .
H26A H 0.166932 0.659150 0.212142 0.037 Uiso 1 1 calc R U . . .
H26B H 0.258832 0.641598 0.296799 0.037 Uiso 1 1 calc R U . . .
H26C H 0.105872 0.640538 0.283918 0.037 Uiso 1 1 calc R U . . .
C27 C 0.1335(3) 0.45912(15) 0.36917(19) 0.0333(7) Uani 1 1 d . . . . .
C28 C 0.0444(3) 0.51986(18) 0.3790(2) 0.0473(9) Uani 1 1 d . . . . .
H28A H -0.021880 0.526593 0.329855 0.071 Uiso 1 1 calc R U . . .
H28B H 0.094783 0.563314 0.392097 0.071 Uiso 1 1 calc R U . . .
H28C H 0.003323 0.508491 0.421389 0.071 Uiso 1 1 calc R U . . .
C29 C 0.0538(4) 0.39212(18) 0.3467(3) 0.0537(10) Uani 1 1 d . . . . .
H29A H -0.009624 0.399441 0.296472 0.081 Uiso 1 1 calc R U . . .
H29B H 0.009298 0.381029 0.387518 0.081 Uiso 1 1 calc R U . . .
H29C H 0.110679 0.352864 0.341614 0.081 Uiso 1 1 calc R U . . .
C30 C 0.2328(4) 0.4481(2) 0.4482(2) 0.0519(9) Uani 1 1 d . . . . .
H30A H 0.290812 0.409411 0.443274 0.078 Uiso 1 1 calc R U . . .
H30B H 0.188119 0.436471 0.488793 0.078 Uiso 1 1 calc R U . . .
H30C H 0.282741 0.491552 0.462833 0.078 Uiso 1 1 calc R U . . .

loop_
_atom_site_aniso_label
_atom_site_aniso_U_11
_atom_site_aniso_U_22
_atom_site_aniso_U_33
_atom_site_aniso_U_23
_atom_site_aniso_U_13
_atom_site_aniso_U_12
Pb1 0.02199(5) 0.01608(4) 0.02105(5) -0.00026(3) 0.00576(3) 0.00004(3)
Si1 0.0202(3) 0.0185(3) 0.0194(3) -0.0014(3) 0.0033(3) 0.0001(3)
N1 0.0171(10) 0.0205(10) 0.0214(11) -0.0003(8) 0.0006(8) 0.0006(8)
C1 0.0191(12) 0.0164(10) 0.0181(12) 0.0000(9) 0.0034(9) 0.0009(9)
C2 0.0240(12) 0.0144(10) 0.0186(12) 0.0021(9) 0.0063(10) 0.0049(9)
C3 0.0261(13) 0.0199(11) 0.0204(13) 0.0002(10) 0.0010(10) 0.0062(10)
C4 0.0196(12) 0.0201(11) 0.0315(14) -0.0010(10) 0.0030(11) 0.0011(10)
C5 0.0214(12) 0.0185(11) 0.0247(13) 0.0035(10) 0.0086(10) 0.0032(9)
C6 0.0332(15) 0.0315(14) 0.0326(15) 0.0079(12) 0.0177(13) 0.0029(12)
C7 0.0223(14) 0.0366(15) 0.0505(19) -0.0007(14) 0.0005(13) -0.0055(12)
C8 0.0422(18) 0.0407(16) 0.0241(15) -0.0052(13) -0.0029(13) 0.0123(14)
C9 0.0302(14) 0.0264(13) 0.0269(14) 0.0032(11) 0.0132(11) 0.0068(11)
C10 0.0317(16) 0.0447(17) 0.0292(15) -0.0146(13) 0.0026(12) 0.0063(13)
C11 0.0345(16) 0.0272(14) 0.0441(18) 0.0041(13) 0.0003(14) -0.0087(12)
C12 0.0198(13) 0.0320(14) 0.0302(15) 0.0039(12) -0.0001(11) 0.0030(11)
C13 0.0354(18) 0.0422(18) 0.068(3) 0.0155(17) -0.0014(17) 0.0160(15)
C14 0.0252(17) 0.076(3) 0.090(3) 0.037(2) 0.0024(19) -0.0032(17)
C15 0.061(3) 0.136(4) 0.039(2) -0.033(3) -0.0234(19) 0.054(3)
Pb2 0.02329(5) 0.01567(4) 0.03651(6) 0.00309(4) 0.01430(4) 0.00324(4)
Si2 0.0143(3) 0.0176(3) 0.0226(3) -0.0025(3) 0.0056(3) 0.0001(2)
N2 0.0212(11) 0.0215(10) 0.0313(12) 0.0029(9) 0.0133(9) 0.0051(8)
C16 0.0169(11) 0.0163(10) 0.0216(12) -0.0024(9) 0.0060(9) -0.0011(9)
C17 0.0174(12) 0.0152(10) 0.0239(13) 0.0028(9) 0.0070(10) -0.0009(9)
C18 0.0185(12) 0.0191(11) 0.0308(14) 0.0081(10) 0.0105(10) 0.0010(9)
C19 0.0277(13) 0.0176(11) 0.0280(14) 0.0003(10) 0.0150(11) 0.0009(10)
C20 0.0260(13) 0.0180(11) 0.0237(13) -0.0032(10) 0.0100(11) -0.0020(10)
C21 0.0336(16) 0.0324(14) 0.0301(15) -0.0111(12) 0.0077(12) -0.0062(12)
C22 0.0443(18) 0.0306(14) 0.0374(17) -0.0009(13) 0.0254(14) 0.0078(13)
C23 0.0208(14) 0.0338(14) 0.0461(18) 0.0103(13) 0.0143(13) 0.0019(11)
C24 0.0218(13) 0.0254(12) 0.0264(14) 0.0014(11) 0.0022(11) -0.0021(10)
C25 0.0179(13) 0.0398(15) 0.0360(16) -0.0083(13) 0.0058(11) -0.0021(11)
C26 0.0236(13) 0.0208(12) 0.0288(14) -0.0026(10) 0.0061(11) 0.0044(10)
C27 0.0334(16) 0.0319(14) 0.0422(17) 0.0121(13) 0.0237(14) 0.0096(12)
C28 0.049(2) 0.054(2) 0.051(2) 0.0168(17) 0.0361(18) 0.0253(16)
C29 0.048(2) 0.0465(19) 0.079(3) 0.0094(19) 0.039(2) -0.0096(16)
C30 0.060(2) 0.063(2) 0.0394(19) 0.0179(17) 0.0247(18) 0.0209(19)

loop_
_atom_type_symbol
_atom_type_description
_atom_type_scat_dispersion_real
_atom_type_scat_dispersion_imag
_atom_type_scat_source
C C 0.0033 0.0016 'International Tables Vol C Tables 4.2.6.8 and 6.1.1.4'
H H 0.0000 0.0000 'International Tables Vol C Tables 4.2.6.8 and 6.1.1.4'
N N 0.0061 0.0033 'International Tables Vol C Tables 4.2.6.8 and 6.1.1.4'
Si Si 0.0817 0.0704 'International Tables Vol C Tables 4.2.6.8 and 6.1.1.4'
Pb Pb -3.3944 10.1111 'International Tables Vol C Tables 4.2.6.8 and 6.1.1.4'

loop_
_geom_angle_atom_site_label_1
_geom_angle_atom_site_label_2
_geom_angle_atom_site_label_3
_geom_angle
_geom_angle_site_symmetry_1
_geom_angle_site_symmetry_3
_geom_angle_publ_flag
N1 Pb1 C1 70.62(7) . . ?
N1 Pb1 C2 88.18(7) . . ?
C1 Pb1 C2 31.36(7) . . ?
N1 Pb1 C5 92.04(7) . . ?
C1 Pb1 C5 29.89(7) . . ?
C2 Pb1 C5 47.93(7) . . ?
N1 Si1 C11 115.98(13) . . ?
N1 Si1 C10 115.48(13) . . ?
C11 Si1 C10 103.14(15) . . ?
N1 Si1 C1 98.67(10) . . ?
C11 Si1 C1 112.22(12) . . ?
C10 Si1 C1 111.74(12) . . ?
C12 N1 Si1 130.42(17) . . ?
C12 N1 Pb1 127.38(16) . . ?
Si1 N1 Pb1 102.08(10) . . ?
C5 C1 C2 105.8(2) . . ?
C5 C1 Si1 128.97(19) . . ?
C2 C1 Si1 124.99(18) . . ?
C5 C1 Pb1 91.15(14) . . ?
C2 C1 Pb1 85.32(13) . . ?
Si1 C1 Pb1 88.15(9) . . ?
C3 C2 C1 108.3(2) . . ?
C3 C2 C9 125.4(2) . . ?
C1 C2 C9 125.6(2) . . ?
C3 C2 Pb1 101.10(15) . . ?
C1 C2 Pb1 63.33(12) . . ?
C9 C2 Pb1 109.64(15) . . ?
C2 C3 C4 108.4(2) . . ?
C2 C3 C8 126.5(3) . . ?
C4 C3 C8 125.1(3) . . ?
C5 C4 C3 109.2(2) . . ?
C5 C4 C7 126.3(3) . . ?
C3 C4 C7 124.4(3) . . ?
C4 C5 C1 108.3(2) . . ?
C4 C5 C6 124.8(2) . . ?
C1 C5 C6 126.9(2) . . ?
C4 C5 Pb1 97.84(15) . . ?
C1 C5 Pb1 58.95(12) . . ?
C6 C5 Pb1 108.03(16) . . ?
N1 C12 C15 111.1(2) . . ?
N1 C12 C13 108.0(2) . . ?
C15 C12 C13 108.4(3) . . ?
N1 C12 C14 110.0(2) . . ?
C15 C12 C14 112.0(3) . . ?
C13 C12 C14 107.3(3) . . ?
N2 Pb2 C16 70.00(8) . . ?
N2 Pb2 C17 84.26(7) . . ?
C16 Pb2 C17 32.88(7) . . ?
N2 Pb2 C20 94.25(7) . . ?
C16 Pb2 C20 29.50(7) . . ?
C17 Pb2 C20 48.56(7) . . ?
N2 Si2 C26 116.77(12) . . ?
N2 Si2 C25 113.12(12) . . ?
C26 Si2 C25 104.82(12) . . ?
N2 Si2 C16 98.44(10) . . ?
C26 Si2 C16 109.89(11) . . ?
C25 Si2 C16 114.10(12) . . ?
C27 N2 Si2 132.44(18) . . ?
C27 N2 Pb2 124.47(16) . . ?
Si2 N2 Pb2 101.09(10) . . ?
C20 C16 C17 105.1(2) . . ?
C20 C16 Si2 132.04(19) . . ?
C17 C16 Si2 121.65(18) . . ?
C20 C16 Pb2 91.76(14) . . ?
C17 C16 Pb2 79.00(13) . . ?
Si2 C16 Pb2 87.24(9) . . ?
C18 C17 C16 108.2(2) . . ?
C18 C17 C24 125.6(2) . . ?
C16 C17 C24 125.9(2) . . ?
C18 C17 Pb2 98.19(14) . . ?
C16 C17 Pb2 68.12(12) . . ?
C24 C17 Pb2 106.35(15) . . ?
C19 C18 C17 108.9(2) . . ?
C19 C18 C23 124.9(2) . . ?
C17 C18 C23 126.1(2) . . ?
C18 C19 C20 108.6(2) . . ?
C18 C19 C22 125.8(2) . . ?
C20 C19 C22 125.5(3) . . ?
C19 C20 C16 109.2(2) . . ?
C19 C20 C21 123.5(2) . . ?
C16 C20 C21 127.4(2) . . ?
C19 C20 Pb2 93.23(16) . . ?
C16 C20 Pb2 58.74(13) . . ?
C21 C20 Pb2 114.84(17) . . ?
N2 C27 C29 109.6(3) . . ?
N2 C27 C28 111.6(2) . . ?
C29 C27 C28 109.2(3) . . ?
N2 C27 C30 108.6(2) . . ?
C29 C27 C30 109.7(3) . . ?
C28 C27 C30 108.1(3) . . ?

loop_
_geom_bond_atom_site_label_1
_geom_bond_atom_site_label_2
_geom_bond_distance
_geom_bond_site_symmetry_2
_geom_bond_publ_flag
Pb1 N1 2.215(2) . ?
Pb1 C1 2.494(2) . ?
Pb1 C2 2.781(2) . ?
Pb1 C5 2.910(2) . ?
Si1 N1 1.718(2) . ?
Si1 C11 1.873(3) . ?
Si1 C10 1.874(3) . ?
Si1 C1 1.880(2) . ?
N1 C12 1.473(3) . ?
C1 C5 1.451(3) . ?
C1 C2 1.452(3) . ?
C2 C3 1.405(4) . ?
C2 C9 1.508(3) . ?
C3 C4 1.413(4) . ?
C3 C8 1.500(4) . ?
C4 C5 1.396(4) . ?
C4 C7 1.507(4) . ?
C5 C6 1.506(4) . ?
C12 C15 1.503(5) . ?
C12 C13 1.521(4) . ?
C12 C14 1.522(5) . ?
Pb2 N2 2.228(2) . ?
Pb2 C16 2.509(2) . ?
Pb2 C17 2.654(2) . ?
Pb2 C20 2.934(3) . ?
Si2 N2 1.717(2) . ?
Si2 C26 1.874(2) . ?
Si2 C25 1.877(3) . ?
Si2 C16 1.881(2) . ?
N2 C27 1.465(3) . ?
C16 C20 1.445(3) . ?
C16 C17 1.468(3) . ?
C17 C18 1.411(3) . ?
C17 C24 1.506(3) . ?
C18 C19 1.405(4) . ?
C18 C23 1.499(3) . ?
C19 C20 1.409(4) . ?
C19 C22 1.504(3) . ?
C20 C21 1.507(4) . ?
C27 C29 1.526(4) . ?
C27 C28 1.533(4) . ?
C27 C30 1.538(5) . ?

loop_
_geom_torsion_atom_site_label_1
_geom_torsion_atom_site_label_2
_geom_torsion_atom_site_label_3
_geom_torsion_atom_site_label_4
_geom_torsion
_geom_torsion_site_symmetry_1
_geom_torsion_site_symmetry_2
_geom_torsion_site_symmetry_3
_geom_torsion_site_symmetry_4
_geom_torsion_publ_flag
C11 Si1 N1 C12 57.5(3) . . . . ?
C10 Si1 N1 C12 -63.3(3) . . . . ?
C1 Si1 N1 C12 177.5(2) . . . . ?
C11 Si1 N1 Pb1 -126.36(13) . . . . ?
C10 Si1 N1 Pb1 112.82(13) . . . . ?
C1 Si1 N1 Pb1 -6.37(12) . . . . ?
N1 Si1 C1 C5 95.5(2) . . . . ?
C11 Si1 C1 C5 -141.7(2) . . . . ?
C10 Si1 C1 C5 -26.4(3) . . . . ?
N1 Si1 C1 C2 -77.4(2) . . . . ?
C11 Si1 C1 C2 45.3(2) . . . . ?
C10 Si1 C1 C2 160.6(2) . . . . ?
N1 Si1 C1 Pb1 5.53(10) . . . . ?
C11 Si1 C1 Pb1 128.28(12) . . . . ?
C10 Si1 C1 Pb1 -116.42(12) . . . . ?
C5 C1 C2 C3 3.6(3) . . . . ?
Si1 C1 C2 C3 177.93(17) . . . . ?
Pb1 C1 C2 C3 93.49(17) . . . . ?
C5 C1 C2 C9 174.2(2) . . . . ?
Si1 C1 C2 C9 -11.5(3) . . . . ?
Pb1 C1 C2 C9 -95.9(2) . . . . ?
C5 C1 C2 Pb1 -89.88(16) . . . . ?
Si1 C1 C2 Pb1 84.44(16) . . . . ?
C1 C2 C3 C4 -3.1(3) . . . . ?
C9 C2 C3 C4 -173.8(2) . . . . ?
Pb1 C2 C3 C4 62.2(2) . . . . ?
C1 C2 C3 C8 175.5(2) . . . . ?
C9 C2 C3 C8 4.9(4) . . . . ?
Pb1 C2 C3 C8 -119.2(2) . . . . ?
C2 C3 C4 C5 1.4(3) . . . . ?
C8 C3 C4 C5 -177.3(2) . . . . ?
C2 C3 C4 C7 -176.7(2) . . . . ?
C8 C3 C4 C7 4.7(4) . . . . ?
C3 C4 C5 C1 0.9(3) . . . . ?
C7 C4 C5 C1 178.9(2) . . . . ?
C3 C4 C5 C6 -177.3(2) . . . . ?
C7 C4 C5 C6 0.7(4) . . . . ?
C3 C4 C5 Pb1 -58.9(2) . . . . ?
C7 C4 C5 Pb1 119.1(2) . . . . ?
C2 C1 C5 C4 -2.8(3) . . . . ?
Si1 C1 C5 C4 -176.77(18) . . . . ?
Pb1 C1 C5 C4 -88.22(18) . . . . ?
C2 C1 C5 C6 175.4(2) . . . . ?
Si1 C1 C5 C6 1.4(4) . . . . ?
Pb1 C1 C5 C6 90.0(2) . . . . ?
C2 C1 C5 Pb1 85.46(16) . . . . ?
Si1 C1 C5 Pb1 -88.55(19) . . . . ?
Si1 N1 C12 C15 51.7(4) . . . . ?
Pb1 N1 C12 C15 -123.6(3) . . . . ?
Si1 N1 C12 C13 170.4(2) . . . . ?
Pb1 N1 C12 C13 -4.9(3) . . . . ?
Si1 N1 C12 C14 -72.9(3) . . . . ?
Pb1 N1 C12 C14 111.9(3) . . . . ?
C26 Si2 N2 C27 62.4(3) . . . . ?
C25 Si2 N2 C27 -59.4(3) . . . . ?
C16 Si2 N2 C27 179.8(3) . . . . ?
C26 Si2 N2 Pb2 -133.69(11) . . . . ?
C25 Si2 N2 Pb2 104.51(12) . . . . ?
C16 Si2 N2 Pb2 -16.30(11) . . . . ?
N2 Si2 C16 C20 104.1(2) . . . . ?
C26 Si2 C16 C20 -133.4(2) . . . . ?
C25 Si2 C16 C20 -16.0(3) . . . . ?
N2 Si2 C16 C17 -61.1(2) . . . . ?
C26 Si2 C16 C17 61.4(2) . . . . ?
C25 Si2 C16 C17 178.80(19) . . . . ?
N2 Si2 C16 Pb2 14.17(10) . . . . ?
C26 Si2 C16 Pb2 136.71(10) . . . . ?
C25 Si2 C16 Pb2 -105.91(12) . . . . ?
C20 C16 C17 C18 2.8(3) . . . . ?
Si2 C16 C17 C18 171.48(16) . . . . ?
Pb2 C16 C17 C18 91.70(17) . . . . ?
C20 C16 C17 C24 176.3(2) . . . . ?
Si2 C16 C17 C24 -15.0(3) . . . . ?
Pb2 C16 C17 C24 -94.8(2) . . . . ?
C20 C16 C17 Pb2 -88.86(16) . . . . ?
Si2 C16 C17 Pb2 79.79(15) . . . . ?
C16 C17 C18 C19 -1.9(3) . . . . ?
C24 C17 C18 C19 -175.4(2) . . . . ?
Pb2 C17 C18 C19 67.71(19) . . . . ?
C16 C17 C18 C23 174.4(2) . . . . ?
C24 C17 C18 C23 0.9(4) . . . . ?
Pb2 C17 C18 C23 -116.0(2) . . . . ?
C17 C18 C19 C20 0.1(3) . . . . ?
C23 C18 C19 C20 -176.3(2) . . . . ?
C17 C18 C19 C22 -177.9(2) . . . . ?
C23 C18 C19 C22 5.8(4) . . . . ?
C18 C19 C20 C16 1.8(3) . . . . ?
C22 C19 C20 C16 179.8(2) . . . . ?
C18 C19 C20 C21 -179.0(2) . . . . ?
C22 C19 C20 C21 -1.0(4) . . . . ?
C18 C19 C20 Pb2 -56.19(19) . . . . ?
C22 C19 C20 Pb2 121.8(2) . . . . ?
C17 C16 C20 C19 -2.8(3) . . . . ?
Si2 C16 C20 C19 -169.76(19) . . . . ?
Pb2 C16 C20 C19 -81.89(19) . . . . ?
C17 C16 C20 C21 178.0(2) . . . . ?
Si2 C16 C20 C21 11.0(4) . . . . ?
Pb2 C16 C20 C21 98.9(3) . . . . ?
C17 C16 C20 Pb2 79.09(16) . . . . ?
Si2 C16 C20 Pb2 -87.9(2) . . . . ?
Si2 N2 C27 C29 101.4(3) . . . . ?
Pb2 N2 C27 C29 -59.3(3) . . . . ?
Si2 N2 C27 C28 -19.7(4) . . . . ?
Pb2 N2 C27 C28 179.6(2) . . . . ?
Si2 N2 C27 C30 -138.7(2) . . . . ?
Pb2 N2 C27 C30 60.6(3) . . . . ?
